data_4111081
loop_
_publ_author_name
'Eric Block'
'Evgeny V. Dikarev'
'Richard S. Glass'
'Jin Jin'
'Bo Li'
'Xiaojie Li'
'Shao-Zhong Zhang'

_publ_section_title
;
 Synthesis, Structure, and Chemistry of New, Mixed Group 14 and 16
 Heterocycles: Nucleophile-Induced Ring Contraction of Mesocyclic
 Dications
;
_journal_name_full 'Journal of the American Chemical Society'
_journal_page_first 14949
_journal_page_last 14961
_journal_paper_doi 10.1021/ja065037j
_journal_volume 128
_journal_year 2006
_chemical_formula_moiety
;
  Si (Si(CH3)3)2 (CH2)3 S2
;
_chemical_formula_sum 'C9 H24 S2 Si3'
_chemical_formula_weight 280.67
_chemical_name_systematic
; 
 5,5-Bis-trimethylsilyl-1,3,5-dithiasiletane 
;
_space_group_IT_number 14
_symmetry_cell_setting monoclinic
_symmetry_space_group_name_Hall '-P 2ybc'
_symmetry_space_group_name_H-M 'P 1 21/c 1'
_atom_sites_solution_hydrogens difmap
_atom_sites_solution_primary direct
_atom_sites_solution_secondary difmap
_audit_creation_method SHELXL-97
_cell_angle_alpha 90.00
_cell_angle_beta 93.0450(10)
_cell_angle_gamma 90.00
_cell_formula_units_Z 4
_cell_length_a 13.8814(8)
_cell_length_b 9.1545(5)
_cell_length_c 12.5777(7)
_cell_measurement_reflns_used 5336
_cell_measurement_temperature 173(2)
_cell_measurement_theta_max 28.20
_cell_measurement_theta_min 2.67
_cell_volume 1596.08(15)
_computing_cell_refinement 'SMART, SAINT'
_computing_data_collection SMART
_computing_data_reduction SAINT
_computing_molecular_graphics 'SHELXP-93 (Sheldrick, 1993)'
_computing_publication_material 'SHELXP-93 (Sheldrick, 1993)'
_computing_structure_refinement 'SHELXL-97 (Sheldrick, 1997)'
_computing_structure_solution 'SHELXS-97 (Sheldrick, 1990)'
_diffrn_ambient_temperature 173(2)
_diffrn_measured_fraction_theta_full 0.929
_diffrn_measured_fraction_theta_max 0.929
_diffrn_measurement_device_type 'Bruker SMART APEX CCD'
_diffrn_measurement_method '0.3 deg wide \w expsures'
_diffrn_radiation_monochromator graphite
_diffrn_radiation_source 'fine-focus sealed tube'
_diffrn_radiation_type MoK\a
_diffrn_radiation_wavelength 0.71073
_diffrn_reflns_av_R_equivalents 0.0143
_diffrn_reflns_av_sigmaI/netI 0.0143
_diffrn_reflns_limit_h_max 18
_diffrn_reflns_limit_h_min -18
_diffrn_reflns_limit_k_max 11
_diffrn_reflns_limit_k_min -11
_diffrn_reflns_limit_l_max 16
_diffrn_reflns_limit_l_min -16
_diffrn_reflns_number 13507
_diffrn_reflns_theta_full 28.29
_diffrn_reflns_theta_max 28.29
_diffrn_reflns_theta_min 2.67
_diffrn_standards_decay_% 0
_diffrn_standards_interval_count na
_diffrn_standards_interval_time na
_diffrn_standards_number 'none (area detector data)'
_exptl_absorpt_coefficient_mu 0.529
_exptl_absorpt_correction_T_max 0.9539
_exptl_absorpt_correction_T_min 0.8201
_exptl_absorpt_correction_type 'multi-scan (SADABS)'
_exptl_crystal_colour colorless
_exptl_crystal_density_diffrn 1.168
_exptl_crystal_density_method none
_exptl_crystal_description block
_exptl_crystal_F_000 608
_exptl_crystal_size_max 0.39
_exptl_crystal_size_mid 0.15
_exptl_crystal_size_min 0.09
_refine_diff_density_max 0.361
_refine_diff_density_min -0.160
_refine_diff_density_rms 0.045
_refine_ls_extinction_coef na
_refine_ls_extinction_method none
_refine_ls_goodness_of_fit_ref 1.051
_refine_ls_hydrogen_treatment refall
_refine_ls_matrix_type full
_refine_ls_number_parameters 223
_refine_ls_number_reflns 3686
_refine_ls_number_restraints 0
_refine_ls_restrained_S_all 1.051
_refine_ls_R_factor_all 0.0260
_refine_ls_R_factor_gt 0.0240
_refine_ls_shift/su_max 0.001
_refine_ls_shift/su_mean 0.000
_refine_ls_structure_factor_coef Fsqd
_refine_ls_weighting_details 'calc w=1/[\s^2^(Fo^2^)+(0.0410P)^2^+0.2751P] where P=(Fo^2^+2Fc^2^)/3'
_refine_ls_weighting_scheme calc
_refine_ls_wR_factor_gt 0.0656
_refine_ls_wR_factor_ref 0.0671
_reflns_number_gt 3408
_reflns_number_total 3686
_reflns_threshold_expression >2sigma(I)
_cod_data_source_file ja065037jsi20060721_015446.cif
_cod_data_source_block S2Si3C9H24_34b
_cod_database_code 4111081

loop_
_symmetry_equiv_pos_as_xyz
'x, y, z'
'-x, y+1/2, -z+1/2'
'-x, -y, -z'
'x, -y-1/2, z-1/2'

loop_
_atom_site_label
_atom_site_type_symbol
_atom_site_fract_x
_atom_site_fract_y
_atom_site_fract_z
_atom_site_U_iso_or_equiv
_atom_site_adp_type
_atom_site_occupancy
_atom_site_symmetry_multiplicity
_atom_site_calc_flag
S1 S 0.82498(2) 0.06542(3) 0.46028(2) 0.03274(9) Uani 1 1 d
S2 S 0.90736(2) 0.12299(3) 0.24114(2) 0.03032(8) Uani 1 1 d
Si1 Si 0.78319(2) 0.36060(3) 0.34439(2) 0.02327(8) Uani 1 1 d
Si2 Si 0.63433(2) 0.28447(4) 0.26642(3) 0.02895(9) Uani 1 1 d
Si3 Si 0.78401(2) 0.61348(3) 0.37828(2) 0.02634(9) Uani 1 1 d
C1 C 0.80873(9) 0.26130(13) 0.47513(9) 0.0295(2) Uani 1 1 d
C2 C 0.92712(9) 0.06312(14) 0.37714(10) 0.0323(2) Uani 1 1 d
C3 C 0.88910(8) 0.31761(12) 0.26075(9) 0.0271(2) Uani 1 1 d
C4 C 0.63434(11) 0.09718(16) 0.20745(13) 0.0406(3) Uani 1 1 d
C5 C 0.59637(11) 0.41919(17) 0.16013(12) 0.0405(3) Uani 1 1 d
C6 C 0.54590(11) 0.28897(17) 0.37383(13) 0.0424(3) Uani 1 1 d
C7 C 0.80265(12) 0.71330(15) 0.25118(11) 0.0406(3) Uani 1 1 d
C8 C 0.66866(11) 0.67551(17) 0.43419(15) 0.0457(3) Uani 1 1 d
C9 C 0.88590(10) 0.65488(15) 0.47749(11) 0.0371(3) Uani 1 1 d
H1A H 0.8650(12) 0.3019(18) 0.5119(12) 0.043(4) Uiso 1 1 d
H1B H 0.7559(11) 0.2687(16) 0.5174(12) 0.037(4) Uiso 1 1 d
H2A H 0.9460(11) -0.0347(19) 0.3736(12) 0.043(4) Uiso 1 1 d
H2B H 0.9797(10) 0.1171(15) 0.4125(11) 0.030(3) Uiso 1 1 d
H3A H 0.8782(10) 0.3583(16) 0.1909(12) 0.036(4) Uiso 1 1 d
H3B H 0.9456(11) 0.3591(17) 0.2890(12) 0.036(4) Uiso 1 1 d
H4A H 0.5741(14) 0.081(2) 0.1743(15) 0.069(6) Uiso 1 1 d
H4B H 0.6417(13) 0.028(2) 0.2596(14) 0.058(5) Uiso 1 1 d
H4C H 0.6798(14) 0.087(2) 0.1571(15) 0.060(5) Uiso 1 1 d
H5A H 0.5910(13) 0.515(2) 0.1872(15) 0.063(5) Uiso 1 1 d
H5B H 0.6422(12) 0.4254(19) 0.1062(14) 0.048(4) Uiso 1 1 d
H5C H 0.5379(13) 0.394(2) 0.1264(14) 0.056(5) Uiso 1 1 d
H6A H 0.5611(14) 0.210(2) 0.4222(16) 0.073(6) Uiso 1 1 d
H6B H 0.5499(13) 0.378(2) 0.4135(15) 0.058(5) Uiso 1 1 d
H6C H 0.4863(14) 0.275(2) 0.3474(15) 0.061(5) Uiso 1 1 d
H7A H 0.8606(16) 0.690(2) 0.2260(15) 0.072(6) Uiso 1 1 d
H7B H 0.8036(12) 0.815(2) 0.2612(13) 0.052(5) Uiso 1 1 d
H7C H 0.7595(13) 0.689(2) 0.1960(15) 0.059(5) Uiso 1 1 d
H8A H 0.6725(13) 0.775(2) 0.4488(14) 0.058(5) Uiso 1 1 d
H8B H 0.6177(15) 0.663(2) 0.3887(15) 0.065(6) Uiso 1 1 d
H8C H 0.6562(13) 0.625(2) 0.5016(16) 0.066(6) Uiso 1 1 d
H9A H 0.8801(12) 0.602(2) 0.5416(14) 0.053(5) Uiso 1 1 d
H9B H 0.8871(12) 0.754(2) 0.4949(13) 0.049(4) Uiso 1 1 d
H9C H 0.9463(14) 0.633(2) 0.4469(15) 0.063(5) Uiso 1 1 d

loop_
_atom_site_aniso_label
_atom_site_aniso_U_11
_atom_site_aniso_U_22
_atom_site_aniso_U_33
_atom_site_aniso_U_23
_atom_site_aniso_U_13
_atom_site_aniso_U_12
S1 0.04650(18) 0.02330(15) 0.02893(15) 0.00367(11) 0.00678(12) 0.00115(12)
S2 0.03568(16) 0.02865(16) 0.02714(15) -0.00323(10) 0.00655(11) 0.00404(11)
Si1 0.02728(16) 0.01897(14) 0.02360(15) -0.00069(10) 0.00177(11) -0.00077(11)
Si2 0.02654(16) 0.02709(17) 0.03317(17) -0.00234(12) 0.00110(12) -0.00128(12)
Si3 0.03164(17) 0.01930(15) 0.02820(17) -0.00099(11) 0.00266(12) -0.00010(11)
C1 0.0410(6) 0.0242(5) 0.0238(5) -0.0015(4) 0.0049(5) 0.0008(5)
C2 0.0348(6) 0.0303(6) 0.0316(6) 0.0014(5) 0.0002(5) 0.0063(5)
C3 0.0310(6) 0.0249(5) 0.0256(5) 0.0000(4) 0.0050(4) -0.0029(4)
C4 0.0365(7) 0.0331(7) 0.0521(8) -0.0099(6) 0.0001(6) -0.0067(5)
C5 0.0403(7) 0.0418(8) 0.0386(7) 0.0023(6) -0.0040(6) 0.0060(6)
C6 0.0354(7) 0.0450(8) 0.0476(8) -0.0001(7) 0.0112(6) -0.0021(6)
C7 0.0554(9) 0.0305(7) 0.0358(7) 0.0059(5) 0.0008(6) -0.0023(6)
C8 0.0416(8) 0.0345(7) 0.0624(10) -0.0080(7) 0.0152(7) 0.0038(6)
C9 0.0455(8) 0.0287(6) 0.0363(7) -0.0046(5) -0.0044(5) -0.0031(5)

loop_
_atom_type_symbol
_atom_type_description
_atom_type_scat_dispersion_real
_atom_type_scat_dispersion_imag
_atom_type_scat_source
C C 0.0033 0.0016 'International Tables Vol C Tables 4.2.6.8 and 6.1.1.4'
H H 0.0000 0.0000 'International Tables Vol C Tables 4.2.6.8 and 6.1.1.4'
Si Si 0.0817 0.0704 'International Tables Vol C Tables 4.2.6.8 and 6.1.1.4'
S S 0.1246 0.1234 'International Tables Vol C Tables 4.2.6.8 and 6.1.1.4'

loop_
_geom_angle_atom_site_label_1
_geom_angle_atom_site_label_2
_geom_angle_atom_site_label_3
_geom_angle
C2 S1 C1 100.16(6)
C2 S1 S2 31.24(4)
C1 S1 S2 88.69(4)
C2 S1 Si1 82.61(4)
C1 S1 Si1 33.92(4)
S2 S1 Si1 60.107(9)
C2 S2 C3 100.63(6)
C2 S2 S1 31.29(4)
C3 S2 S1 89.15(4)
C2 S2 Si1 82.87(4)
C3 S2 Si1 34.08(4)
S1 S2 Si1 60.350(9)
C3 Si1 C1 105.50(5)
C3 Si1 Si2 113.49(4)
C1 Si1 Si2 109.88(4)
C3 Si1 Si3 107.97(4)
C1 Si1 Si3 108.40(4)
Si2 Si1 Si3 111.320(16)
C3 Si1 S2 32.54(4)
C1 Si1 S2 86.81(4)
Si2 Si1 S2 96.510(14)
Si3 Si1 S2 140.162(15)
C3 Si1 S1 87.07(4)
C1 Si1 S1 32.36(4)
Si2 Si1 S1 94.359(14)
Si3 Si1 S1 140.413(15)
S2 Si1 S1 59.544(10)
C4 Si2 C6 108.68(7)
C4 Si2 C5 109.07(7)
C6 Si2 C5 109.26(7)
C4 Si2 Si1 114.84(5)
C6 Si2 Si1 106.77(5)
C5 Si2 Si1 108.11(5)
C8 Si3 C7 109.44(8)
C8 Si3 C9 108.60(7)
C7 Si3 C9 109.65(7)
C8 Si3 Si1 111.75(5)
C7 Si3 Si1 108.97(5)
C9 Si3 Si1 108.40(5)
S1 C1 Si1 113.73(6)
S1 C1 H1A 109.2(10)
Si1 C1 H1A 110.0(9)
S1 C1 H1B 103.6(9)
Si1 C1 H1B 110.1(9)
H1A C1 H1B 110.0(12)
S2 C2 S1 117.46(7)
S2 C2 H2A 105.9(9)
S1 C2 H2A 105.6(9)
S2 C2 H2B 110.7(8)
S1 C2 H2B 108.9(8)
H2A C2 H2B 107.7(12)
S2 C3 Si1 113.39(6)
S2 C3 H3A 105.8(9)
Si1 C3 H3A 109.8(9)
S2 C3 H3B 109.5(9)
Si1 C3 H3B 111.6(9)
H3A C3 H3B 106.4(12)
Si2 C4 H4A 108.0(13)
Si2 C4 H4B 110.6(11)
H4A C4 H4B 105.9(17)
Si2 C4 H4C 112.4(12)
H4A C4 H4C 107.9(16)
H4B C4 H4C 111.6(16)
Si2 C5 H5A 112.2(11)
Si2 C5 H5B 111.9(10)
H5A C5 H5B 105.6(15)
Si2 C5 H5C 111.6(11)
H5A C5 H5C 108.3(15)
H5B C5 H5C 106.9(14)
Si2 C6 H6A 108.1(12)
Si2 C6 H6B 111.9(11)
H6A C6 H6B 107.7(16)
Si2 C6 H6C 111.2(12)
H6A C6 H6C 107.5(17)
H6B C6 H6C 110.3(16)
Si3 C7 H7A 110.5(13)
Si3 C7 H7B 111.7(10)
H7A C7 H7B 105.7(16)
Si3 C7 H7C 114.4(12)
H7A C7 H7C 103.7(16)
H7B C7 H7C 110.2(15)
Si3 C8 H8A 109.3(11)
Si3 C8 H8B 112.5(13)
H8A C8 H8B 106.9(16)
Si3 C8 H8C 111.9(11)
H8A C8 H8C 107.5(16)
H8B C8 H8C 108.5(16)
Si3 C9 H9A 111.7(10)
Si3 C9 H9B 110.9(10)
H9A C9 H9B 107.2(14)
Si3 C9 H9C 109.6(11)
H9A C9 H9C 110.5(15)
H9B C9 H9C 106.9(14)

loop_
_geom_bond_atom_site_label_1
_geom_bond_atom_site_label_2
_geom_bond_distance
S1 C2 1.8060(13)
S1 C1 1.8182(12)
S1 S2 3.0850(4)
S1 Si1 3.1102(4)
S2 C2 1.8033(12)
S2 C3 1.8182(12)
S2 Si1 3.1027(4)
Si1 C3 1.8940(12)
Si1 C1 1.8958(12)
Si1 Si2 2.3457(4)
Si1 Si3 2.3538(4)
Si2 C4 1.8682(14)
Si2 C6 1.8734(14)
Si2 C5 1.8738(14)
Si3 C8 1.8709(15)
Si3 C7 1.8712(14)
Si3 C9 1.8745(14)
C1 H1A 0.962(16)
C1 H1B 0.931(15)
C2 H2A 0.935(17)
C2 H2B 0.970(14)
C3 H3A 0.959(15)
C3 H3B 0.925(15)
C4 H4A 0.93(2)
C4 H4B 0.912(19)
C4 H4C 0.923(19)
C5 H5A 0.94(2)
C5 H5B 0.956(17)
C5 H5C 0.925(18)
C6 H6A 0.96(2)
C6 H6B 0.956(19)
C6 H6C 0.885(19)
C7 H7A 0.90(2)
C7 H7B 0.938(19)
C7 H7C 0.920(19)
C8 H8A 0.93(2)
C8 H8B 0.89(2)
C8 H8C 0.99(2)
C9 H9A 0.947(19)
C9 H9B 0.931(18)
C9 H9C 0.96(2)

loop_
_geom_torsion_atom_site_label_1
_geom_torsion_atom_site_label_2
_geom_torsion_atom_site_label_3
_geom_torsion_atom_site_label_4
_geom_torsion
C1 S1 S2 C2 112.21(9)
Si1 S1 S2 C2 131.42(8)
C2 S1 S2 C3 -112.30(9)
C1 S1 S2 C3 -0.09(6)
Si1 S1 S2 C3 19.13(4)
C2 S1 S2 Si1 -131.42(8)
C1 S1 S2 Si1 -19.21(4)
C2 S2 Si1 C3 121.10(8)
S1 S2 Si1 C3 144.22(7)
C2 S2 Si1 C1 -4.69(6)
C3 S2 Si1 C1 -125.79(8)
S1 S2 Si1 C1 18.42(4)
C2 S2 Si1 Si2 -114.35(5)
C3 S2 Si1 Si2 124.54(7)
S1 S2 Si1 Si2 -91.241(14)
C2 S2 Si1 Si3 110.58(5)
C3 S2 Si1 Si3 -10.53(7)
S1 S2 Si1 Si3 133.69(2)
C2 S2 Si1 S1 -23.11(4)
C3 S2 Si1 S1 -144.22(7)
C2 S1 Si1 C3 4.73(6)
C1 S1 Si1 C3 125.51(8)
S2 S1 Si1 C3 -18.36(4)
C2 S1 Si1 C1 -120.78(9)
S2 S1 Si1 C1 -143.87(8)
C2 S1 Si1 Si2 118.08(4)
C1 S1 Si1 Si2 -121.13(8)
S2 S1 Si1 Si2 94.995(14)
C2 S1 Si1 Si3 -110.28(5)
C1 S1 Si1 Si3 10.50(8)
S2 S1 Si1 Si3 -133.37(3)
C2 S1 Si1 S2 23.09(4)
C1 S1 Si1 S2 143.87(8)
C3 Si1 Si2 C4 44.35(7)
C1 Si1 Si2 C4 -73.49(7)
Si3 Si1 Si2 C4 166.41(6)
S2 Si1 Si2 C4 15.47(6)
S1 Si1 Si2 C4 -44.34(6)
C3 Si1 Si2 C6 164.89(7)
C1 Si1 Si2 C6 47.05(7)
Si3 Si1 Si2 C6 -73.05(5)
S2 Si1 Si2 C6 136.01(5)
S1 Si1 Si2 C6 76.20(5)
C3 Si1 Si2 C5 -77.66(7)
C1 Si1 Si2 C5 164.49(6)
Si3 Si1 Si2 C5 44.40(5)
S2 Si1 Si2 C5 -106.55(5)
S1 Si1 Si2 C5 -166.35(5)
C3 Si1 Si3 C8 167.50(7)
C1 Si1 Si3 C8 -78.67(8)
Si2 Si1 Si3 C8 42.30(7)
S2 Si1 Si3 C8 173.43(7)
S1 Si1 Si3 C8 -84.57(7)
C3 Si1 Si3 C7 46.43(7)
C1 Si1 Si3 C7 160.26(7)
Si2 Si1 Si3 C7 -78.77(6)
S2 Si1 Si3 C7 52.36(6)
S1 Si1 Si3 C7 154.36(6)
C3 Si1 Si3 C9 -72.85(7)
C1 Si1 Si3 C9 40.97(7)
Si2 Si1 Si3 C9 161.95(5)
S2 Si1 Si3 C9 -66.92(6)
S1 Si1 Si3 C9 35.07(6)
C2 S1 C1 Si1 59.95(8)
S2 S1 C1 Si1 30.75(6)
C3 Si1 C1 S1 -57.52(8)
Si2 Si1 C1 S1 65.18(7)
Si3 Si1 C1 S1 -172.97(5)
S2 Si1 C1 S1 -30.60(6)
C3 S2 C2 S1 70.27(8)
Si1 S2 C2 S1 41.05(7)
C1 S1 C2 S2 -70.11(8)
Si1 S1 C2 S2 -40.96(7)
C2 S2 C3 Si1 -59.82(8)
S1 S2 C3 Si1 -30.55(6)
C1 Si1 C3 S2 57.19(7)
Si2 Si1 C3 S2 -63.17(7)
Si3 Si1 C3 S2 172.93(5)
S1 Si1 C3 S2 30.31(6)
